data_1558500
loop_
_publ_author_name
'Finocchio, Giada'
'Rizzato, Silvia'
'Macetti, Giovanni'
'Tusha, Gers'
'Lo Presti, Leonardo'

_publ_section_title
;
 Unravelling the Chemistry of the [Cu(4,7-Dichloroquinoline)2Br2]2 Dimeric
 Complex through Structural Analysis: A Borderline Ligand Field Case
;
_journal_issue 6
_journal_name_full Crystals
_journal_page_first 477
_journal_paper_doi 10.3390/cryst10060477
_journal_volume 10
_journal_year 2020
_chemical_formula_moiety 'C36 H20 Br3.77 Cl8 Cu2 N4'
_chemical_formula_sum 'C36 H20 Br3.77 Cl8 Cu2 N4'
_chemical_formula_weight 1220.83
_chemical_name_common '4,7-dichloroquinoline copper bromide comp'
_space_group_crystal_system triclinic
_space_group_IT_number 2
_space_group_name_Hall '-P 1'
_space_group_name_H-M_alt 'P -1'
_atom_sites_solution_hydrogens geom
_audit_conform_dict_location ftp://ftp.iucr.org/pub/cif_core.dic
_audit_conform_dict_name cif_core.dic
_audit_conform_dict_version 2.4.5
_audit_creation_date 2019-07-09
_audit_creation_method SHELXL-2017/1
_cell_angle_alpha 82.325(2)
_cell_angle_beta 89.994(2)
_cell_angle_gamma 81.179(2)
_cell_formula_units_Z 1
_cell_length_a 7.8673(5)
_cell_length_b 11.0031(7)
_cell_length_c 11.7131(6)
_cell_measurement_reflns_used 1527
_cell_measurement_temperature 100(2)
_cell_measurement_theta_max 20.223
_cell_measurement_theta_min 2.400
_cell_volume 992.76(10)
_computing_cell_refinement 'SAINT V8.34A (Bruker, 2005)'
_computing_data_collection 'SMART (Bruker, 2005)'
_computing_data_reduction 'SAINT V8.34A (Bruker, 2005)'
_computing_molecular_graphics 'Diamond 3.0 (Brandenburg, 2004)'
_computing_publication_material 'SHELXL-2017/1 (Sheldrick, 2017)'
_computing_structure_refinement 'SHELXL-2017/1 (Sheldrick, 2017)'
_computing_structure_solution 'SHELXL-2017/1 (Sheldrick, 2017)'
_diffrn_ambient_temperature 100
_diffrn_measured_fraction_theta_full 1.000
_diffrn_measured_fraction_theta_max 0.973
_diffrn_measurement_device_type 'Bruker APEX CCD area-detector'
_diffrn_measurement_method omega-scan
_diffrn_radiation_type MoK\a
_diffrn_radiation_wavelength 0.71073
_diffrn_reflns_av_R_equivalents 0.0264
_diffrn_reflns_av_unetI/netI 0.0174
_diffrn_reflns_Laue_measured_fraction_full 1.000
_diffrn_reflns_Laue_measured_fraction_max 0.973
_diffrn_reflns_limit_h_max 15
_diffrn_reflns_limit_h_min -15
_diffrn_reflns_limit_k_max 21
_diffrn_reflns_limit_k_min -21
_diffrn_reflns_limit_l_max 23
_diffrn_reflns_limit_l_min -23
_diffrn_reflns_number 81711
_diffrn_reflns_point_group_measured_fraction_full 1.000
_diffrn_reflns_point_group_measured_fraction_max 0.973
_diffrn_reflns_theta_full 25.242
_diffrn_reflns_theta_max 45.293
_diffrn_reflns_theta_min 1.755
_diffrn_source 'sealed X-ray tube'
_exptl_absorpt_coefficient_mu 5.438
_exptl_absorpt_correction_T_max 0.4468
_exptl_absorpt_correction_T_min 0.3377
_exptl_absorpt_correction_type empirical
_exptl_absorpt_process_details 'SADABS-2014/5, Bruker'
_exptl_crystal_colour black
_exptl_crystal_density_diffrn 2.041
_exptl_crystal_description prism
_exptl_crystal_F_000 590
_exptl_crystal_size_max 0.350
_exptl_crystal_size_mid 0.225
_exptl_crystal_size_min 0.200
_refine_diff_density_max 1.353
_refine_diff_density_min -0.914
_refine_diff_density_rms 0.103
_refine_ls_extinction_method none
_refine_ls_goodness_of_fit_ref 1.062
_refine_ls_hydrogen_treatment constr
_refine_ls_matrix_type full
_refine_ls_number_parameters 245
_refine_ls_number_reflns 16169
_refine_ls_number_restraints 0
_refine_ls_restrained_S_all 1.062
_refine_ls_R_factor_all 0.0339
_refine_ls_R_factor_gt 0.0250
_refine_ls_shift/su_max 0.002
_refine_ls_shift/su_mean 0.000
_refine_ls_structure_factor_coef Fsqd
_refine_ls_weighting_details 'w=1/[\s^2^(Fo^2^)+(0.0348P)^2^+0.2044P] where P=(Fo^2^+2Fc^2^)/3'
_refine_ls_weighting_scheme calc
_refine_ls_wR_factor_gt 0.0636
_refine_ls_wR_factor_ref 0.0671
_reflns_Friedel_coverage 0.000
_reflns_number_gt 13645
_reflns_number_total 16169
_reflns_threshold_expression 'I > 2\s(I)'
_cod_data_source_file cdcqb.cif
_cod_data_source_block CDCQB
_cod_database_code 1558500
_shelx_space_group_comment
;
The symmetry employed for this shelxl refinement is uniquely defined
by the following loop, which should always be used as a source of
symmetry information in preference to the above space-group names.
They are only intended as comments.
;

loop_
_space_group_symop_operation_xyz
'x, y, z'
'-x, -y, -z'

loop_
_atom_site_label
_atom_site_type_symbol
_atom_site_fract_x
_atom_site_fract_y
_atom_site_fract_z
_atom_site_U_iso_or_equiv
_atom_site_adp_type
_atom_site_occupancy
_atom_site_site_symmetry_order
_atom_site_calc_flag
_atom_site_refinement_flags_posn
_atom_site_refinement_flags_adp
_atom_site_refinement_flags_occupancy
_atom_site_disorder_assembly
_atom_site_disorder_group
Cu Cu 0.15117(2) 0.92493(2) 0.39310(2) 0.01151(2) Uani 1 1 d . . . . .
Br1 Br -0.12262(2) 0.87866(2) 0.47450(2) 0.01279(2) Uani 0.8872(6) 1 d . . P . .
Br2 Br 0.41947(2) 0.91687(2) 0.29406(2) 0.01834(2) Uani 1 1 d . . . . .
Cl1 Cl -0.19703(4) 1.32623(3) -0.04043(2) 0.03042(6) Uani 1 1 d . . . . .
Cl12 Cl 0.50952(3) 0.54671(3) 0.83419(2) 0.02486(5) Uani 1 1 d . . . . .
Cl2 Cl -0.25363(5) 0.69921(3) 0.11018(2) 0.03173(6) Uani 1 1 d . . . . .
Cl22 Cl 0.10569(3) 0.45124(2) 0.32776(2) 0.02251(4) Uani 1 1 d . . . . .
N1 N 0.03025(9) 1.03897(7) 0.25440(6) 0.01381(10) Uani 1 1 d . . . . .
N2 N 0.27571(9) 0.80214(7) 0.52159(6) 0.01415(10) Uani 1 1 d . . . . .
C1 C 0.06640(14) 1.15377(8) 0.23988(7) 0.01847(14) Uani 1 1 d . . . . .
H1 H 0.141654 1.174609 0.292667 0.022 Uiso 1 1 calc R U . . .
C12 C 0.35829(12) 0.84341(9) 0.60363(8) 0.01771(13) Uani 1 1 d . . . . .
H12 H 0.365885 0.927609 0.596191 0.021 Uiso 1 1 calc R U . . .
C2 C -0.00160(16) 1.24596(9) 0.14993(8) 0.02174(16) Uani 1 1 d . . . . .
H2 H 0.027569 1.325320 0.143746 0.026 Uiso 1 1 calc R U . . .
C22 C 0.43494(12) 0.76623(9) 0.70133(8) 0.01897(14) Uani 1 1 d . . . . .
H22 H 0.489554 0.799043 0.757857 0.023 Uiso 1 1 calc R U . . .
C3 C -0.11219(13) 1.21582(9) 0.07145(7) 0.01956(15) Uani 1 1 d . . . . .
C32 C 0.42748(11) 0.64188(9) 0.71144(7) 0.01698(13) Uani 1 1 d . . . . .
C4 C -0.15215(11) 1.09395(9) 0.08040(7) 0.01612(12) Uani 1 1 d . . . . .
C42 C 0.35273(10) 0.59121(8) 0.62193(7) 0.01509(12) Uani 1 1 d . . . . .
C5 C -0.25822(12) 1.05558(11) -0.00135(8) 0.02060(16) Uani 1 1 d . . . . .
H5 H -0.308094 1.112763 -0.062363 0.025 Uiso 1 1 calc R U . . .
C52 C 0.35416(12) 0.46228(8) 0.62100(8) 0.01848(14) Uani 1 1 d . . . . .
H52 H 0.405954 0.406097 0.682095 0.022 Uiso 1 1 calc R U . . .
C6 C -0.28802(12) 0.93589(12) 0.00837(8) 0.02251(17) Uani 1 1 d . . . . .
H6 H -0.357114 0.911180 -0.045892 0.027 Uiso 1 1 calc R U . . .
C62 C 0.28053(13) 0.41931(8) 0.53162(9) 0.01974(15) Uani 1 1 d . . . . .
H62 H 0.282202 0.334632 0.531464 0.024 Uiso 1 1 calc R U . . .
C7 C -0.21297(13) 0.84992(10) 0.10157(8) 0.01990(15) Uani 1 1 d . . . . .
C72 C 0.20204(11) 0.50563(8) 0.43970(8) 0.01685(12) Uani 1 1 d . . . . .
C8 C -0.10978(12) 0.88256(9) 0.18324(7) 0.01637(12) Uani 1 1 d . . . . .
H8 H -0.062047 0.823873 0.243827 0.020 Uiso 1 1 calc R U . . .
C82 C 0.19957(11) 0.63096(8) 0.43578(8) 0.01516(11) Uani 1 1 d . . . . .
H82 H 0.148208 0.685485 0.373451 0.018 Uiso 1 1 calc R U . . .
C9 C -0.07669(10) 1.00617(8) 0.17445(6) 0.01361(11) Uani 1 1 d . . . . .
C92 C 0.27573(10) 0.67649(7) 0.52723(7) 0.01327(10) Uani 1 1 d . . . . .

loop_
_atom_site_aniso_label
_atom_site_aniso_U_11
_atom_site_aniso_U_22
_atom_site_aniso_U_33
_atom_site_aniso_U_23
_atom_site_aniso_U_13
_atom_site_aniso_U_12
Cu 0.01242(4) 0.01098(4) 0.01057(3) 0.00111(2) -0.00253(3) -0.00222(3)
Br1 0.01501(4) 0.01158(4) 0.01165(3) -0.00056(2) -0.00092(2) -0.00256(2)
Br2 0.01385(3) 0.02715(5) 0.01397(3) -0.00141(3) -0.00075(2) -0.00423(3)
Cl1 0.04147(15) 0.02451(12) 0.01729(9) 0.00520(8) -0.00395(9) 0.01311(10)
Cl12 0.02364(10) 0.02815(12) 0.01737(8) 0.00858(7) -0.00310(7) 0.00295(8)
Cl2 0.04532(16) 0.03863(15) 0.01882(9) -0.00513(9) 0.00271(10) -0.02938(13)
Cl22 0.02319(9) 0.01995(9) 0.02703(10) -0.00989(8) 0.00360(8) -0.00586(7)
N1 0.0163(2) 0.0137(2) 0.0107(2) 0.00050(17) -0.00202(18) -0.00184(19)
N2 0.0143(2) 0.0125(2) 0.0148(2) 0.00106(18) -0.00352(19) -0.00193(19)
C1 0.0283(4) 0.0142(3) 0.0124(3) 0.0011(2) -0.0031(3) -0.0040(3)
C12 0.0184(3) 0.0155(3) 0.0183(3) 0.0009(2) -0.0073(3) -0.0026(2)
C2 0.0367(5) 0.0135(3) 0.0132(3) 0.0013(2) -0.0018(3) -0.0007(3)
C22 0.0180(3) 0.0205(4) 0.0168(3) 0.0009(3) -0.0065(2) -0.0011(3)
C3 0.0251(4) 0.0178(3) 0.0117(3) 0.0018(2) -0.0010(2) 0.0062(3)
C32 0.0138(3) 0.0189(3) 0.0152(3) 0.0039(2) -0.0012(2) 0.0014(2)
C4 0.0142(3) 0.0213(3) 0.0106(2) -0.0001(2) -0.0009(2) 0.0026(2)
C42 0.0132(3) 0.0142(3) 0.0156(3) 0.0031(2) 0.0014(2) 0.0008(2)
C5 0.0142(3) 0.0335(5) 0.0123(3) -0.0013(3) -0.0027(2) 0.0008(3)
C52 0.0182(3) 0.0135(3) 0.0209(3) 0.0040(2) 0.0048(3) 0.0008(2)
C6 0.0158(3) 0.0399(6) 0.0133(3) -0.0042(3) -0.0012(2) -0.0086(3)
C62 0.0204(3) 0.0117(3) 0.0260(4) 0.0000(3) 0.0065(3) -0.0013(2)
C7 0.0201(3) 0.0296(4) 0.0128(3) -0.0036(3) 0.0018(2) -0.0120(3)
C72 0.0155(3) 0.0142(3) 0.0213(3) -0.0034(2) 0.0043(2) -0.0027(2)
C8 0.0182(3) 0.0206(3) 0.0112(3) -0.0015(2) -0.0002(2) -0.0065(3)
C82 0.0143(3) 0.0131(3) 0.0176(3) -0.0013(2) -0.0001(2) -0.0014(2)
C9 0.0126(2) 0.0173(3) 0.0101(2) -0.0005(2) -0.00050(19) -0.0009(2)
C92 0.0121(2) 0.0119(3) 0.0146(3) 0.0010(2) -0.0003(2) -0.0006(2)

loop_
_atom_type_symbol
_atom_type_description
_atom_type_scat_dispersion_real
_atom_type_scat_dispersion_imag
_atom_type_scat_source
C C 0.0033 0.0016 'International Tables Vol C Tables 4.2.6.8 and 6.1.1.4'
H H 0.0000 0.0000 'International Tables Vol C Tables 4.2.6.8 and 6.1.1.4'
N N 0.0061 0.0033 'International Tables Vol C Tables 4.2.6.8 and 6.1.1.4'
Cl Cl 0.1484 0.1585 'International Tables Vol C Tables 4.2.6.8 and 6.1.1.4'
Cu Cu 0.3201 1.2651 'International Tables Vol C Tables 4.2.6.8 and 6.1.1.4'
Br Br -0.2901 2.4595 'International Tables Vol C Tables 4.2.6.8 and 6.1.1.4'

loop_
_geom_angle_atom_site_label_1
_geom_angle_atom_site_label_2
_geom_angle_atom_site_label_3
_geom_angle
_geom_angle_site_symmetry_1
_geom_angle_site_symmetry_3
_geom_angle_publ_flag
N2 Cu N1 175.47(3) . . ?
N2 Cu Br2 87.84(2) . . ?
N1 Cu Br2 89.90(2) . . ?
N2 Cu Br1 88.76(2) . . ?
N1 Cu Br1 92.37(2) . . ?
Br2 Cu Br1 164.288(6) . . ?
N2 Cu Br1 92.83(2) . 2_576 ?
N1 Cu Br1 91.61(2) . 2_576 ?
Br2 Cu Br1 108.275(5) . 2_576 ?
Br1 Cu Br1 87.210(5) . 2_576 ?
Cu Br1 Cu 92.791(5) . 2_576 ?
C1 N1 C9 118.24(7) . . ?
C1 N1 Cu 115.21(6) . . ?
C9 N1 Cu 126.50(6) . . ?
C12 N2 C92 118.68(7) . . ?
C12 N2 Cu 119.46(6) . . ?
C92 N2 Cu 121.86(5) . . ?
N1 C1 C2 124.24(9) . . ?
N1 C1 H1 117.9 . . ?
C2 C1 H1 117.9 . . ?
N2 C12 C22 123.29(9) . . ?
N2 C12 H12 118.4 . . ?
C22 C12 H12 118.4 . . ?
C3 C2 C1 118.23(9) . . ?
C3 C2 H2 120.9 . . ?
C1 C2 H2 120.9 . . ?
C32 C22 C12 118.59(8) . . ?
C32 C22 H22 120.7 . . ?
C12 C22 H22 120.7 . . ?
C2 C3 C4 120.24(8) . . ?
C2 C3 Cl1 119.50(8) . . ?
C4 C3 Cl1 120.23(7) . . ?
C22 C32 C42 120.48(7) . . ?
C22 C32 Cl12 119.47(7) . . ?
C42 C32 Cl12 120.05(7) . . ?
C3 C4 C5 122.81(8) . . ?
C3 C4 C9 117.67(8) . . ?
C5 C4 C9 119.49(9) . . ?
C32 C42 C52 123.89(8) . . ?
C32 C42 C92 116.93(8) . . ?
C52 C42 C92 119.16(8) . . ?
C6 C5 C4 120.79(9) . . ?
C6 C5 H5 119.6 . . ?
C4 C5 H5 119.6 . . ?
C62 C52 C42 121.02(8) . . ?
C62 C52 H52 119.5 . . ?
C42 C52 H52 119.5 . . ?
C5 C6 C7 119.29(9) . . ?
C5 C6 H6 120.4 . . ?
C7 C6 H6 120.4 . . ?
C52 C62 C72 118.86(8) . . ?
C52 C62 H62 120.6 . . ?
C72 C62 H62 120.6 . . ?
C8 C7 C6 122.16(10) . . ?
C8 C7 Cl2 120.14(8) . . ?
C6 C7 Cl2 117.70(7) . . ?
C82 C72 C62 122.31(9) . . ?
C82 C72 Cl22 118.87(7) . . ?
C62 C72 Cl22 118.81(7) . . ?
C7 C8 C9 119.43(8) . . ?
C7 C8 H8 120.3 . . ?
C9 C8 H8 120.3 . . ?
C72 C82 C92 119.38(8) . . ?
C72 C82 H82 120.3 . . ?
C92 C82 H82 120.3 . . ?
N1 C9 C8 119.81(7) . . ?
N1 C9 C4 121.34(8) . . ?
C8 C9 C4 118.84(8) . . ?
N2 C92 C82 119.03(7) . . ?
N2 C92 C42 121.72(7) . . ?
C82 C92 C42 119.24(8) . . ?

loop_
_geom_bond_atom_site_label_1
_geom_bond_atom_site_label_2
_geom_bond_distance
_geom_bond_site_symmetry_2
_geom_bond_publ_flag
Cu N2 2.0252(7) . ?
Cu N1 2.0514(7) . ?
Cu Br2 2.40386(19) . ?
Cu Br1 2.45245(19) . ?
Cu Br1 2.8057(2) 2_576 ?
Cl1 C3 1.7220(9) . ?
Cl12 C32 1.7237(8) . ?
Cl2 C7 1.7263(11) . ?
Cl22 C72 1.7323(10) . ?
N1 C1 1.3260(12) . ?
N1 C9 1.3780(11) . ?
N2 C12 1.3263(11) . ?
N2 C92 1.3753(11) . ?
C1 C2 1.4048(12) . ?
C1 H1 0.9300 . ?
C12 C22 1.4063(12) . ?
C12 H12 0.9300 . ?
C2 C3 1.3718(15) . ?
C2 H2 0.9300 . ?
C22 C32 1.3678(14) . ?
C22 H22 0.9300 . ?
C3 C4 1.4142(15) . ?
C32 C42 1.4186(13) . ?
C4 C5 1.4169(13) . ?
C4 C9 1.4279(11) . ?
C42 C52 1.4184(13) . ?
C42 C92 1.4233(11) . ?
C5 C6 1.3627(17) . ?
C5 H5 0.9300 . ?
C52 C62 1.3681(15) . ?
C52 H52 0.9300 . ?
C6 C7 1.4101(15) . ?
C6 H6 0.9300 . ?
C62 C72 1.4106(14) . ?
C62 H62 0.9300 . ?
C7 C8 1.3728(12) . ?
C72 C82 1.3708(12) . ?
C8 C9 1.4140(13) . ?
C8 H8 0.9300 . ?
C82 C92 1.4117(12) . ?
C82 H82 0.9300 . ?

loop_
_geom_torsion_atom_site_label_1
_geom_torsion_atom_site_label_2
_geom_torsion_atom_site_label_3
_geom_torsion_atom_site_label_4
_geom_torsion
_geom_torsion_site_symmetry_1
_geom_torsion_site_symmetry_2
_geom_torsion_site_symmetry_3
_geom_torsion_site_symmetry_4
_geom_torsion_publ_flag
C9 N1 C1 C2 2.09(15) . . . . ?
Cu N1 C1 C2 179.50(8) . . . . ?
C92 N2 C12 C22 -5.14(14) . . . . ?
Cu N2 C12 C22 174.12(8) . . . . ?
N1 C1 C2 C3 -0.25(16) . . . . ?
N2 C12 C22 C32 1.44(15) . . . . ?
C1 C2 C3 C4 -1.50(15) . . . . ?
C1 C2 C3 Cl1 -179.62(8) . . . . ?
C12 C22 C32 C42 3.62(14) . . . . ?
C12 C22 C32 Cl12 -176.29(8) . . . . ?
C2 C3 C4 C5 -176.62(9) . . . . ?
Cl1 C3 C4 C5 1.48(13) . . . . ?
C2 C3 C4 C9 1.34(13) . . . . ?
Cl1 C3 C4 C9 179.45(7) . . . . ?
C22 C32 C42 C52 173.96(9) . . . . ?
Cl12 C32 C42 C52 -6.13(12) . . . . ?
C22 C32 C42 C92 -4.65(12) . . . . ?
Cl12 C32 C42 C92 175.26(6) . . . . ?
C3 C4 C5 C6 177.50(9) . . . . ?
C9 C4 C5 C6 -0.43(13) . . . . ?
C32 C42 C52 C62 -179.62(9) . . . . ?
C92 C42 C52 C62 -1.03(13) . . . . ?
C4 C5 C6 C7 0.46(14) . . . . ?
C42 C52 C62 C72 -0.17(13) . . . . ?
C5 C6 C7 C8 -0.22(15) . . . . ?
C5 C6 C7 Cl2 -179.79(8) . . . . ?
C52 C62 C72 C82 1.18(14) . . . . ?
C52 C62 C72 Cl22 -178.93(7) . . . . ?
C6 C7 C8 C9 -0.04(14) . . . . ?
Cl2 C7 C8 C9 179.52(7) . . . . ?
C62 C72 C82 C92 -0.92(13) . . . . ?
Cl22 C72 C82 C92 179.19(6) . . . . ?
C1 N1 C9 C8 176.19(8) . . . . ?
Cu N1 C9 C8 -0.89(11) . . . . ?
C1 N1 C9 C4 -2.19(12) . . . . ?
Cu N1 C9 C4 -179.27(6) . . . . ?
C7 C8 C9 N1 -178.36(8) . . . . ?
C7 C8 C9 C4 0.06(13) . . . . ?
C3 C4 C9 N1 0.53(12) . . . . ?
C5 C4 C9 N1 178.56(8) . . . . ?
C3 C4 C9 C8 -177.87(8) . . . . ?
C5 C4 C9 C8 0.17(12) . . . . ?
C12 N2 C92 C82 -175.18(8) . . . . ?
Cu N2 C92 C82 5.58(11) . . . . ?
C12 N2 C92 C42 3.86(12) . . . . ?
Cu N2 C92 C42 -175.38(6) . . . . ?
C72 C82 C92 N2 178.73(8) . . . . ?
C72 C82 C92 C42 -0.33(12) . . . . ?
C32 C42 C92 N2 0.93(12) . . . . ?
C52 C42 C92 N2 -177.76(8) . . . . ?
C32 C42 C92 C82 179.96(8) . . . . ?
C52 C42 C92 C82 1.27(12) . . . . ?
